data_2209473
loop_
_publ_author_name
'Bala, Muhammad D.'
'Munyaneza, Apollinaire'
'Coville, Neil J.'

_publ_section_title
;
 Dicarbonyl(\h^5^-cyclopentadienyl)iodoruthenium(II)
;
_journal_coeditor_code DN2040
_journal_issue 7
_journal_name_full 'Acta Crystallographica Section E'
_journal_page_first m1538
_journal_page_last m1539
_journal_paper_doi 10.1107/S1600536806020186
_journal_volume 62
_journal_year 2006
_chemical_formula_iupac '[Ru (C5 H5) I (C O)2]'
_chemical_formula_moiety 'C7 H5 I O2 Ru'
_chemical_formula_sum 'C7 H5 I O2 Ru'
_chemical_formula_weight 349.08
_chemical_name_common
;
Dicarbonyl(\h~5~-cyclopentadienyl)iodoruthenium(II)
;
_chemical_name_systematic
;
Dicarbonyl(\h~5~-cyclopentadienyl)iodoruthenium(II)
;
_space_group_IT_number 14
_symmetry_cell_setting monoclinic
_symmetry_space_group_name_Hall '-P 2ybc'
_symmetry_space_group_name_H-M 'P 1 21/c 1'
_atom_sites_solution_hydrogens geom
_atom_sites_solution_primary direct
_atom_sites_solution_secondary difmap
_cell_angle_alpha 90.00
_cell_angle_beta 102.257(2)
_cell_angle_gamma 90.00
_cell_formula_units_Z 4
_cell_length_a 6.7702(2)
_cell_length_b 10.0609(3)
_cell_length_c 13.4272(4)
_cell_measurement_reflns_used 4211
_cell_measurement_temperature 173(2)
_cell_measurement_theta_max 28.25
_cell_measurement_theta_min 2.55
_cell_volume 893.74(5)
_computing_cell_refinement SMART
_computing_data_collection 'SMART (Bruker, 1999)'
_computing_data_reduction 'SAINT (Bruker, 1999)'
_computing_molecular_graphics SHELXTL
_computing_publication_material SHELXTL
_computing_structure_refinement 'SHELXL97 (Sheldrick, 1997)'
_computing_structure_solution 'SHELXTL (Bruker, 1999)'
_diffrn_ambient_temperature 173(2)
_diffrn_measured_fraction_theta_full 0.996
_diffrn_measured_fraction_theta_max 0.996
_diffrn_measurement_device_type 'Bruker SMART CCD area-detector'
_diffrn_measurement_method '\f and \w'
_diffrn_radiation_monochromator graphite
_diffrn_radiation_source 'fine-focus sealed tube'
_diffrn_radiation_type MoK\a
_diffrn_radiation_wavelength 0.71073
_diffrn_reflns_av_R_equivalents 0.0191
_diffrn_reflns_av_sigmaI/netI 0.0179
_diffrn_reflns_limit_h_max 8
_diffrn_reflns_limit_h_min -8
_diffrn_reflns_limit_k_max 13
_diffrn_reflns_limit_k_min -12
_diffrn_reflns_limit_l_max 17
_diffrn_reflns_limit_l_min -17
_diffrn_reflns_number 6750
_diffrn_reflns_theta_full 28.00
_diffrn_reflns_theta_max 28.00
_diffrn_reflns_theta_min 2.55
_exptl_absorpt_coefficient_mu 5.155
_exptl_absorpt_correction_T_max 0.5709
_exptl_absorpt_correction_T_min 0.2201
_exptl_absorpt_correction_type multi-scan
_exptl_absorpt_process_details '(SADABS; Bruker, 1999)'
_exptl_crystal_colour orange
_exptl_crystal_density_diffrn 2.594
_exptl_crystal_density_method 'not measured'
_exptl_crystal_description plate
_exptl_crystal_F_000 640
_exptl_crystal_size_max 0.31
_exptl_crystal_size_mid 0.26
_exptl_crystal_size_min 0.11
_refine_diff_density_max 1.374
_refine_diff_density_min -1.278
_refine_ls_extinction_method none
_refine_ls_goodness_of_fit_ref 1.230
_refine_ls_hydrogen_treatment constr
_refine_ls_matrix_type full
_refine_ls_number_parameters 128
_refine_ls_number_reflns 2139
_refine_ls_number_restraints 140
_refine_ls_restrained_S_all 1.194
_refine_ls_R_factor_all 0.0358
_refine_ls_R_factor_gt 0.0314
_refine_ls_shift/su_max 0.001
_refine_ls_shift/su_mean 0.000
_refine_ls_structure_factor_coef Fsqd
_refine_ls_weighting_details 'calc w = 1/[\s^2^(Fo^2^)+(0.0413P)^2^+5.0769P] where P=(Fo^2^+2Fc^2^)/3'
_refine_ls_weighting_scheme calc
_refine_ls_wR_factor_gt 0.0925
_refine_ls_wR_factor_ref 0.1008
_reflns_number_gt 1898
_reflns_number_total 2139
_reflns_threshold_expression I>2\s(I)
_cod_data_source_file dn2040.cif
_cod_data_source_block I
_cod_original_sg_symbol_H-M 'P 21/c'
_cod_database_code 2209473
_cod_database_fobs_code 2209473

loop_
_symmetry_equiv_pos_as_xyz
'x, y, z'
'-x, y+1/2, -z+1/2'
'-x, -y, -z'
'x, -y-1/2, z-1/2'

loop_
_atom_site_type_symbol
_atom_site_label
_atom_site_fract_x
_atom_site_fract_y
_atom_site_fract_z
_atom_site_U_iso_or_equiv
_atom_site_adp_type
_atom_site_calc_flag
_atom_site_refinement_flags
_atom_site_occupancy
_atom_site_disorder_assembly
_atom_site_disorder_group
C C1 0.3432(19) 0.1125(6) 0.0831(6) 0.043(3) Uani d PGU 0.74(2) A 1
H H1 0.3844 0.0221 0.0858 0.051 Uiso calc PR 0.74(2) A 1
C C2 0.4714(8) 0.2248(13) 0.0865(5) 0.044(3) Uani d PGU 0.74(2) A 1
H H2 0.6136 0.2227 0.0919 0.052 Uiso calc PR 0.74(2) A 1
C C3 0.3499(17) 0.3408(6) 0.0804(7) 0.041(3) Uani d PGU 0.74(2) A 1
H H3 0.3965 0.4299 0.0811 0.049 Uiso calc PR 0.74(2) A 1
C C4 0.1465(12) 0.3001(10) 0.0733(7) 0.042(3) Uani d PGU 0.74(2) A 1
H H4 0.0331 0.3573 0.0683 0.050 Uiso calc PR 0.74(2) A 1
C C5 0.1423(13) 0.1590(10) 0.0750(6) 0.042(3) Uani d PGU 0.74(2) A 1
H H5 0.0257 0.1052 0.0713 0.050 Uiso calc PR 0.74(2) A 1
C C1A 0.412(4) 0.154(3) 0.0827(19) 0.040(6) Uani d PGU 0.26(2) A 2
H H1A 0.5277 0.0998 0.0846 0.048 Uiso calc PR 0.26(2) A 2
C C2A 0.407(4) 0.295(3) 0.079(2) 0.039(6) Uani d PGU 0.26(2) A 2
H H2A 0.5193 0.3517 0.0778 0.047 Uiso calc PR 0.26(2) A 2
C C3A 0.206(5) 0.3367(17) 0.077(2) 0.040(6) Uani d PGU 0.26(2) A 2
H H3A 0.1598 0.4260 0.0742 0.048 Uiso calc PR 0.26(2) A 2
C C4A 0.087(2) 0.221(4) 0.079(2) 0.047(6) Uani d PGU 0.26(2) A 2
H H4A -0.0540 0.2199 0.0788 0.057 Uiso calc PR 0.26(2) A 2
C C5A 0.214(5) 0.1085(16) 0.0830(19) 0.047(7) Uani d PGU 0.26(2) A 2
H H5A 0.1734 0.0183 0.0852 0.056 Uiso calc PR 0.26(2) A 2
C C6 0.2397(8) 0.3652(6) 0.2999(4) 0.0300(11) Uani d . 1 A .
C C7 0.2404(8) 0.0981(6) 0.3033(4) 0.0315(11) Uani d . 1 A .
O O1 0.1863(7) 0.4484(5) 0.3476(4) 0.0459(11) Uani d . 1 . .
O O2 0.1904(7) 0.0169(5) 0.3555(4) 0.0460(11) Uani d . 1 . .
Ru Ru 0.32219(6) 0.22949(4) 0.22280(3) 0.02413(13) Uani d . 1 . .
I I 0.69450(6) 0.22874(4) 0.34517(3) 0.03686(14) Uani d . 1 . .

loop_
_atom_site_aniso_label
_atom_site_aniso_U_11
_atom_site_aniso_U_22
_atom_site_aniso_U_33
_atom_site_aniso_U_12
_atom_site_aniso_U_13
_atom_site_aniso_U_23
C1 0.061(8) 0.040(5) 0.029(4) 0.010(4) 0.015(5) 0.000(4)
C2 0.040(5) 0.067(8) 0.025(4) 0.003(4) 0.011(4) 0.005(5)
C3 0.061(7) 0.036(4) 0.026(4) -0.005(4) 0.008(5) 0.005(4)
C4 0.041(5) 0.049(6) 0.029(4) 0.012(5) -0.007(4) 0.003(5)
C5 0.045(5) 0.049(6) 0.025(4) -0.013(5) -0.004(4) -0.005(5)
C1A 0.047(11) 0.047(12) 0.030(10) 0.014(10) 0.017(11) 0.001(12)
C2A 0.047(11) 0.046(12) 0.029(10) -0.013(9) 0.018(11) 0.003(12)
C3A 0.058(14) 0.028(9) 0.033(11) 0.008(9) 0.006(13) -0.002(9)
C4A 0.028(9) 0.052(14) 0.053(13) 0.003(8) -0.012(10) 0.008(14)
C5A 0.057(14) 0.030(9) 0.049(12) -0.005(9) 0.004(14) 0.010(11)
C6 0.030(3) 0.039(3) 0.020(2) 0.001(2) 0.0035(19) 0.001(2)
C7 0.028(3) 0.040(3) 0.023(2) -0.001(2) -0.001(2) -0.004(2)
O1 0.048(3) 0.044(3) 0.047(3) 0.010(2) 0.011(2) -0.008(2)
O2 0.046(3) 0.048(3) 0.046(3) -0.010(2) 0.013(2) 0.007(2)
Ru 0.0208(2) 0.0300(2) 0.0203(2) 0.00003(15) 0.00140(15) -0.00072(15)
I 0.0230(2) 0.0471(3) 0.0363(2) 0.00057(14) -0.00299(15) -0.00223(16)

loop_
_atom_type_symbol
_atom_type_description
_atom_type_scat_dispersion_real
_atom_type_scat_dispersion_imag
_atom_type_scat_source
C C 0.0033 0.0016 'International Tables Vol C Tables 4.2.6.8 and 6.1.1.4'
H H 0.0000 0.0000 'International Tables Vol C Tables 4.2.6.8 and 6.1.1.4'
O O 0.0106 0.0060 'International Tables Vol C Tables 4.2.6.8 and 6.1.1.4'
Ru Ru -1.2594 0.8363 'International Tables Vol C Tables 4.2.6.8 and 6.1.1.4'
I I -0.4742 1.8119 'International Tables Vol C Tables 4.2.6.8 and 6.1.1.4'

loop_
_geom_angle_atom_site_label_1
_geom_angle_atom_site_label_2
_geom_angle_atom_site_label_3
_geom_angle
_geom_angle_publ_flag
C2 C1 C5 108.0 ?
C2 C1 Ru 72.7(3) ?
C5 C1 Ru 70.3(3) ?
C2 C1 H1 126.0 ?
C5 C1 H1 126.0 ?
Ru C1 H1 122.7 ?
C3 C2 C1 108.0 ?
C3 C2 Ru 71.2(3) ?
C1 C2 Ru 70.6(3) ?
C3 C2 H2 126.0 ?
C1 C2 H2 126.0 ?
Ru C2 H2 123.8 ?
C2 C3 C4 108.0 ?
C2 C3 Ru 72.3(3) ?
C4 C3 Ru 70.2(3) ?
C2 C3 H3 126.0 ?
C4 C3 H3 126.0 ?
Ru C3 H3 123.2 ?
C5 C4 C3 108.0 ?
C5 C4 Ru 71.0(3) ?
C3 C4 Ru 72.9(3) ?
C5 C4 H4 126.0 ?
C3 C4 H4 126.0 ?
Ru C4 H4 121.8 ?
C4 C5 C1 108.0 ?
C4 C5 Ru 71.6(3) ?
C1 C5 Ru 72.6(3) ?
C4 C5 H5 126.0 ?
C1 C5 H5 126.0 ?
Ru C5 H5 121.5 ?
C2A C1A C5A 108.0 ?
C2A C1A Ru 71.5(10) ?
C5A C1A Ru 71.3(8) ?
C2A C1A H1A 126.0 ?
C5A C1A H1A 126.0 ?
Ru C1A H1A 122.9 ?
C3A C2A C1A 108.0 ?
C3A C2A Ru 71.3(9) ?
C1A C2A Ru 71.4(10) ?
C3A C2A H2A 126.0 ?
C1A C2A H2A 126.0 ?
Ru C2A H2A 122.9 ?
C4A C3A C2A 108.0 ?
C4A C3A Ru 71.3(9) ?
C2A C3A Ru 71.5(8) ?
C4A C3A H3A 126.0 ?
C2A C3A H3A 126.0 ?
Ru C3A H3A 122.8 ?
C5A C4A C3A 108.0 ?
C5A C4A Ru 71.4(10) ?
C3A C4A Ru 71.5(10) ?
C5A C4A H4A 126.0 ?
C3A C4A H4A 126.0 ?
Ru C4A H4A 122.7 ?
C4A C5A C1A 108.0 ?
C4A C5A Ru 71.4(10) ?
C1A C5A Ru 71.5(8) ?
C4A C5A H5A 126.0 ?
C1A C5A H5A 126.0 ?
Ru C5A H5A 122.8 ?
O1 C6 Ru 179.1(5) ?
O2 C7 Ru 178.7(5) ?
C7 Ru C6 92.1(2) ?
C7 Ru C5 96.8(2) ?
C6 Ru C5 123.9(4) ?
C7 Ru C4 125.6(4) ?
C6 Ru C4 95.8(2) ?
C5 Ru C4 37.35(12) ?
C7 Ru C4A 103.2(7) ?
C6 Ru C4A 105.2(8) ?
C5 Ru C4A 19.2(7) ?
C4 Ru C4A 23.4(6) ?
C7 Ru C5A 90.9(5) ?
C6 Ru C5A 141.5(9) ?
C5 Ru C5A 18.0(6) ?
C4 Ru C5A 52.8(5) ?
C4A Ru C5A 37.2(3) ?
C7 Ru C3A 139.5(9) ?
C6 Ru C3A 92.5(5) ?
C5 Ru C3A 48.9(6) ?
C4 Ru C3A 14.0(7) ?
C4A Ru C3A 37.2(4) ?
C5A Ru C3A 62.1(4) ?
C7 Ru C1A 114.6(9) ?
C6 Ru C1A 152.0(8) ?
C5 Ru C1A 48.0(6) ?
C4 Ru C1A 62.4(5) ?
C4A Ru C1A 62.1(4) ?
C5A Ru C1A 37.2(3) ?
C3A Ru C1A 62.0(4) ?
C7 Ru C2A 151.1(7) ?
C6 Ru C2A 115.2(9) ?
C5 Ru C2A 60.8(5) ?
C4 Ru C2A 46.4(6) ?
C4A Ru C2A 62.1(5) ?
C5A Ru C2A 62.0(4) ?
C3A Ru C2A 37.1(4) ?
C1A Ru C2A 37.1(3) ?
C7 Ru C1 101.1(3) ?
C6 Ru C1 157.7(2) ?
C5 Ru C1 37.14(11) ?
C4 Ru C1 61.93(14) ?
C4A Ru C1 54.5(6) ?
C5A Ru C1 22.6(7) ?
C3A Ru C1 65.9(5) ?
C1A Ru C1 16.1(7) ?
C2A Ru C1 50.0(6) ?
C7 Ru C3 158.6(2) ?
C6 Ru C3 101.2(3) ?
C5 Ru C3 61.85(15) ?
C4 Ru C3 36.96(13) ?
C4A Ru C3 57.3(6) ?
C5A Ru C3 68.2(5) ?
C3A Ru C3 24.8(7) ?
C1A Ru C3 50.8(6) ?
C2A Ru C3 15.5(7) ?
C1 Ru C3 61.39(12) ?
C7 Ru C2 133.6(4) ?
C6 Ru C2 134.3(4) ?
C5 Ru C2 61.63(13) ?
C4 Ru C2 61.51(14) ?
C4A Ru C2 70.2(6) ?
C5A Ru C2 55.4(7) ?
C3A Ru C2 55.6(6) ?
C1A Ru C2 20.8(7) ?
C2A Ru C2 21.1(7) ?
C1 Ru C2 36.66(10) ?
C3 Ru C2 36.55(10) ?
C7 Ru O2 178.7(5) yes
C6 Ru O1 179.1(5) yes

loop_
_geom_bond_atom_site_label_1
_geom_bond_atom_site_label_2
_geom_bond_distance
_geom_bond_publ_flag
C1 C2 1.4200 ?
C1 C5 1.4200 ?
C1 Ru 2.244(7) ?
C1 H1 0.9500 ?
C2 C3 1.4200 ?
C2 Ru 2.271(6) ?
C2 H2 0.9500 ?
C3 C4 1.4200 ?
C3 Ru 2.257(8) ?
C3 H3 0.9500 ?
C4 C5 1.4200 ?
C4 Ru 2.222(8) ?
C4 H4 0.9500 ?
C5 Ru 2.213(7) ?
C5 H5 0.9500 ?
C1A C2A 1.4200 ?
C1A C5A 1.4200 ?
C1A Ru 2.23(2) ?
C1A H1A 0.9500 ?
C2A C3A 1.4200 ?
C2A Ru 2.23(2) ?
C2A H2A 0.9500 ?
C3A C4A 1.4200 ?
C3A Ru 2.23(3) ?
C3A H3A 0.9500 ?
C4A C5A 1.4200 ?
C4A Ru 2.23(2) ?
C4A H4A 0.9500 ?
C5A Ru 2.23(2) ?
C5A H5A 0.9500 ?
C6 O1 1.158(7) yes
C6 Ru 1.869(6) yes
C7 O2 1.172(7) yes
C7 Ru 1.865(6) yes
I Ru 2.7009(6) yes
Cg1 Ru 1.888(4) yes
Cg2 Ru 1.874(12) yes

loop_
_geom_torsion_atom_site_label_1
_geom_torsion_atom_site_label_2
_geom_torsion_atom_site_label_3
_geom_torsion_atom_site_label_4
_geom_torsion
C5 C1 C2 C3 0.0
Ru C1 C2 C3 -61.7(3)
C5 C1 C2 Ru 61.7(3)
C1 C2 C3 C4 0.0
Ru C2 C3 C4 -61.4(3)
C1 C2 C3 Ru 61.4(3)
C2 C3 C4 C5 0.0
Ru C3 C4 C5 -62.7(3)
C2 C3 C4 Ru 62.7(3)
C3 C4 C5 C1 0.0
Ru C4 C5 C1 -64.0(3)
C3 C4 C5 Ru 64.0(3)
C2 C1 C5 C4 0.0
Ru C1 C5 C4 63.3(3)
C2 C1 C5 Ru -63.3(3)
C5A C1A C2A C3A 0.0
Ru C1A C2A C3A -62.3(8)
C5A C1A C2A Ru 62.3(8)
C1A C2A C3A C4A 0.0
Ru C2A C3A C4A -62.4(9)
C1A C2A C3A Ru 62.4(9)
C2A C3A C4A C5A 0.0
Ru C3A C4A C5A -62.5(9)
C2A C3A C4A Ru 62.5(9)
C3A C4A C5A C1A 0.0
Ru C4A C5A C1A -62.6(9)
C3A C4A C5A Ru 62.6(9)
C2A C1A C5A C4A 0.0
Ru C1A C5A C4A 62.4(10)
C2A C1A C5A Ru -62.4(10)
C4 C5 Ru C7 144.2(5)
C1 C5 Ru C7 -99.4(5)
C4 C5 Ru C6 47.1(5)
C1 C5 Ru C6 163.5(5)
C1 C5 Ru C4 116.44(13)
C4 C5 Ru C4A 33.2(19)
C1 C5 Ru C4A 149.7(19)
C4 C5 Ru C5A -144(2)
C1 C5 Ru C5A -28(2)
C4 C5 Ru C3A -11.6(9)
C1 C5 Ru C3A 104.8(9)
C4 C5 Ru C1A -98.7(9)
C1 C5 Ru C1A 17.8(9)
C4 C5 Ru C2A -55.2(8)
C1 C5 Ru C2A 61.2(8)
C4 C5 Ru C1 -116.44(13)
C4 C5 Ru C3 -37.57(13)
C1 C5 Ru C3 78.87(15)
C4 C5 Ru C2 -79.28(18)
C1 C5 Ru C2 37.15(12)
C5 C4 Ru C7 -45.6(5)
C3 C4 Ru C7 -162.2(5)
C5 C4 Ru C6 -142.4(5)
C3 C4 Ru C6 101.0(5)
C3 C4 Ru C5 -116.61(14)
C5 C4 Ru C4A -27.0(16)
C3 C4 Ru C4A -143.6(16)
C5 C4 Ru C5A 13.1(9)
C3 C4 Ru C5A -103.5(9)
C5 C4 Ru C3A 141(3)
C3 C4 Ru C3A 24(3)
C5 C4 Ru C1A 56.0(8)
C3 C4 Ru C1A -60.6(9)
C5 C4 Ru C2A 97.9(9)
C3 C4 Ru C2A -18.7(9)
C5 C4 Ru C1 37.79(11)
C3 C4 Ru C1 -78.82(15)
C5 C4 Ru C3 116.61(14)
C5 C4 Ru C2 79.63(18)
C3 C4 Ru C2 -36.98(10)
C5A C4A Ru C7 -73.6(13)
C3A C4A Ru C7 169.3(13)
C5A C4A Ru C6 -169.5(13)
C3A C4A Ru C6 73.4(13)
C5A C4A Ru C5 -1.3(16)
C3A C4A Ru C5 -118.4(17)
C5A C4A Ru C4 121.9(15)
C3A C4A Ru C4 4.8(15)
C3A C4A Ru C5A -117.1(4)
C5A C4A Ru C3A 117.1(4)
C5A C4A Ru C1A 37.5(4)
C3A C4A Ru C1A -79.7(5)
C5A C4A Ru C2A 79.7(6)
C3A C4A Ru C2A -37.4(4)
C5A C4A Ru C1 20.7(9)
C3A C4A Ru C1 -96.4(9)
C5A C4A Ru C3 96.8(9)
C3A C4A Ru C3 -20.3(9)
C5A C4A Ru C2 58.4(9)
C3A C4A Ru C2 -58.7(9)
C4A C5A Ru C7 111.0(13)
C1A C5A Ru C7 -131.9(14)
C4A C5A Ru C6 16.5(18)
C1A C5A Ru C6 133.6(18)
C4A C5A Ru C5 1.4(17)
C1A C5A Ru C5 118.5(18)
C4A C5A Ru C4 -25.0(9)
C1A C5A Ru C4 92.1(9)
C1A C5A Ru C4A 117.1(5)
C4A C5A Ru C3A -37.5(4)
C1A C5A Ru C3A 79.7(5)
C4A C5A Ru C1A -117.1(5)
C4A C5A Ru C2A -79.7(6)
C1A C5A Ru C2A 37.4(3)
C4A C5A Ru C1 -131.6(14)
C1A C5A Ru C1 -14.4(13)
C4A C5A Ru C3 -64.1(9)
C1A C5A Ru C3 53.1(9)
C4A C5A Ru C2 -103.2(9)
C1A C5A Ru C2 13.9(9)
C4A C3A Ru C7 -16.1(17)
C2A C3A Ru C7 -133.3(17)
C4A C3A Ru C6 -112.2(14)
C2A C3A Ru C6 130.6(14)
C4A C3A Ru C5 22.6(9)
C2A C3A Ru C5 -94.6(9)
C4A C3A Ru C4 -8(2)
C2A C3A Ru C4 -125(2)
C2A C3A Ru C4A -117.2(5)
C4A C3A Ru C5A 37.5(3)
C2A C3A Ru C5A -79.7(5)
C4A C3A Ru C1A 79.8(6)
C2A C3A Ru C1A -37.4(3)
C4A C3A Ru C2A 117.2(5)
C4A C3A Ru C1 62.3(9)
C2A C3A Ru C1 -54.9(9)
C4A C3A Ru C3 135.9(15)
C2A C3A Ru C3 18.7(14)
C4A C3A Ru C2 103.0(9)
C2A C3A Ru C2 -14.2(9)
C2A C1A Ru C7 172.1(13)
C5A C1A Ru C7 54.9(12)
C2A C1A Ru C6 11(3)
C5A C1A Ru C6 -106(3)
C2A C1A Ru C5 95.8(8)
C5A C1A Ru C5 -21.4(7)
C2A C1A Ru C4 53.2(9)
C5A C1A Ru C4 -64.0(8)
C2A C1A Ru C4A 79.7(6)
C5A C1A Ru C4A -37.5(4)
C2A C1A Ru C5A 117.2(5)
C2A C1A Ru C3A 37.4(4)
C5A C1A Ru C3A -79.8(5)
C5A C1A Ru C2A -117.2(5)
C2A C1A Ru C1 137.4(19)
C5A C1A Ru C1 20.1(18)
C2A C1A Ru C3 10.7(10)
C5A C1A Ru C3 -106.5(9)
C2A C1A Ru C2 -28.9(18)
C5A C1A Ru C2 -146.1(18)
C3A C2A Ru C7 102(3)
C1A C2A Ru C7 -15(3)
C3A C2A Ru C6 -57.0(14)
C1A C2A Ru C6 -174.3(13)
C3A C2A Ru C5 59.3(8)
C1A C2A Ru C5 -57.9(8)
C3A C2A Ru C4 15.8(9)
C1A C2A Ru C4 -101.4(9)
C3A C2A Ru C4A 37.5(4)
C1A C2A Ru C4A -79.8(6)
C3A C2A Ru C5A 79.8(5)
C1A C2A Ru C5A -37.4(4)
C1A C2A Ru C3A -117.2(4)
C3A C2A Ru C1A 117.2(4)
C3A C2A Ru C1 103.0(9)
C1A C2A Ru C1 -14.2(9)
C3A C2A Ru C3 -30(2)
C1A C2A Ru C3 -148(2)
C3A C2A Ru C2 145.7(18)
C1A C2A Ru C2 28.5(18)
C2 C1 Ru C7 -156.2(5)
C5 C1 Ru C7 86.7(5)
C2 C1 Ru C6 78.7(13)
C5 C1 Ru C6 -38.4(13)
C2 C1 Ru C5 117.11(17)
C2 C1 Ru C4 79.11(18)
C5 C1 Ru C4 -38.00(10)
C2 C1 Ru C4A 105.3(8)
C5 C1 Ru C4A -11.8(8)
C2 C1 Ru C5A 139.1(13)
C5 C1 Ru C5A 22.0(12)
C2 C1 Ru C3A 64.2(8)
C5 C1 Ru C3A -52.9(8)
C2 C1 Ru C1A -8.1(19)
C5 C1 Ru C1A -125.3(19)
C2 C1 Ru C2A 24.1(9)
C5 C1 Ru C2A -93.0(9)
C2 C1 Ru C3 36.90(10)
C5 C1 Ru C3 -80.21(19)
C5 C1 Ru C2 -117.11(17)
C2 C3 Ru C7 -74.6(13)
C4 C3 Ru C7 42.8(13)
C2 C3 Ru C6 157.9(5)
C4 C3 Ru C6 -84.7(5)
C2 C3 Ru C5 -79.45(19)
C4 C3 Ru C5 37.97(11)
C2 C3 Ru C4 -117.41(15)
C2 C3 Ru C4A -101.1(8)
C4 C3 Ru C4A 16.3(8)
C2 C3 Ru C5A -60.9(8)
C4 C3 Ru C5A 56.6(8)
C2 C3 Ru C3A -131.1(14)
C4 C3 Ru C3A -13.7(13)
C2 C3 Ru C1A -22.3(9)
C4 C3 Ru C1A 95.1(9)
C2 C3 Ru C2A 2(2)
C4 C3 Ru C2A 120(2)
C2 C3 Ru C1 -37.00(12)
C4 C3 Ru C1 80.41(16)
C4 C3 Ru C2 117.41(15)
C3 C2 Ru C7 150.9(5)
C1 C2 Ru C7 33.1(5)
C3 C2 Ru C6 -31.0(6)
C1 C2 Ru C6 -148.7(6)
C3 C2 Ru C5 80.1(2)
C1 C2 Ru C5 -37.65(13)
C3 C2 Ru C4 37.39(13)
C1 C2 Ru C4 -80.35(16)
C3 C2 Ru C4A 61.3(7)
C1 C2 Ru C4A -56.5(7)
C3 C2 Ru C5A 100.0(7)
C1 C2 Ru C5A -17.8(7)
C3 C2 Ru C3A 22.5(8)
C1 C2 Ru C3A -95.2(8)
C3 C2 Ru C1A 124.1(15)
C1 C2 Ru C1A 6.4(15)
C3 C2 Ru C2A -1.8(16)
C1 C2 Ru C2A -119.5(16)
C3 C2 Ru C1 117.75(15)
C1 C2 Ru C3 -117.75(15)
